data_2100528
loop_
_publ_author_name
'Glidewell, Christopher'
'Low, John Nicolson'
'Skakle, Janet M.S.'
'Wardell, James L.'

_publ_section_title
;
 Isomers and polymorphs of
 (<i>E</i>,<i>E</i>)-1,4-bis(nitrophenyl)-2,3-diaza-1,3-butadienes
;
_journal_coeditor_code BM5032
_journal_issue 4
_journal_name_full 'Acta Crystallographica Section B'
_journal_page_first 666
_journal_page_last 675
_journal_paper_doi 10.1107/S010876810601439X
_journal_volume 62
_journal_year 2006
_chemical_formula_moiety 'C14 H10 N4 O4'
_chemical_formula_sum 'C14 H10 N4 O4'
_chemical_formula_weight 298.26
_chemical_name_systematic
;
(E,E)-1-(2-nitrophenyl)-4-(3-nitrophenyl)-2,3-diaza-1,3-butadiene
;
_space_group_IT_number 4
_symmetry_cell_setting monoclinic
_symmetry_space_group_name_Hall 'P 2yb'
_symmetry_space_group_name_H-M 'P 1 21 1'
_atom_sites_solution_hydrogens geom
_atom_sites_solution_primary direct
_atom_sites_solution_secondary difmap
_cell_angle_alpha 90.00
_cell_angle_beta 101.742(2)
_cell_angle_gamma 90.00
_cell_formula_units_Z 2
_cell_length_a 7.8036(2)
_cell_length_b 7.0914(3)
_cell_length_c 12.3424(4)
_cell_measurement_reflns_used 1653
_cell_measurement_temperature 120(2)
_cell_measurement_theta_max 27.46
_cell_measurement_theta_min 3.33
_cell_volume 668.72(4)
_computing_cell_refinement 'DENZO (Otwinowski & Minor, 1997) & COLLECT'
_computing_data_collection 'COLLECT (Hooft, 1999)'
_computing_data_reduction 'DENZO & COLLECT'
_computing_molecular_graphics 'PLATON (Spek, 2003)'
_computing_publication_material 'SHELXL-97 macro PRPKAPPA (Ferguson, 1999)'
_computing_structure_refinement 'OSCAIL and SHELXL-97 (Sheldrick, 1997)'
_computing_structure_solution 'OSCAIL (McArdle, 2003) and SHELXS-97 (Sheldrick, 1997)'
_diffrn_ambient_temperature 120(2)
_diffrn_detector_area_resol_mean 9.091
_diffrn_measured_fraction_theta_full 0.994
_diffrn_measured_fraction_theta_max 0.994
_diffrn_measurement_device_type 'Bruker-Nonius 95mm CCD camera on \k-goniostat'
_diffrn_measurement_method '\f & \w scans'
_diffrn_radiation_monochromator graphite
_diffrn_radiation_source 'Bruker-Nonius FR591 rotating anode'
_diffrn_radiation_type 'Mo K\a'
_diffrn_radiation_wavelength 0.71073
_diffrn_reflns_av_R_equivalents 0.0312
_diffrn_reflns_av_sigmaI/netI 0.0270
_diffrn_reflns_limit_h_max 10
_diffrn_reflns_limit_h_min -10
_diffrn_reflns_limit_k_max 9
_diffrn_reflns_limit_k_min -8
_diffrn_reflns_limit_l_max 14
_diffrn_reflns_limit_l_min -15
_diffrn_reflns_number 7771
_diffrn_reflns_theta_full 27.46
_diffrn_reflns_theta_max 27.46
_diffrn_reflns_theta_min 3.33
_diffrn_standards_decay_% 0
_exptl_absorpt_coefficient_mu 0.112
_exptl_absorpt_correction_T_max 0.987
_exptl_absorpt_correction_T_min 0.936
_exptl_absorpt_correction_type multi-scan
_exptl_absorpt_process_details 'SADABS V2.10 (Sheldrick, 2003)'
_exptl_crystal_colour orange
_exptl_crystal_density_diffrn 1.481
_exptl_crystal_density_method 'not measured'
_exptl_crystal_description blade
_exptl_crystal_F_000 308
_exptl_crystal_size_max 0.50
_exptl_crystal_size_mid 0.32
_exptl_crystal_size_min 0.12
_refine_diff_density_max 0.267
_refine_diff_density_min -0.314
_refine_ls_extinction_method none
_refine_ls_goodness_of_fit_ref 1.250
_refine_ls_hydrogen_treatment constr
_refine_ls_matrix_type full
_refine_ls_number_parameters 199
_refine_ls_number_reflns 1653
_refine_ls_number_restraints 1
_refine_ls_restrained_S_all 1.250
_refine_ls_R_factor_all 0.0445
_refine_ls_R_factor_gt 0.0400
_refine_ls_shift/su_max 0.000
_refine_ls_shift/su_mean 0.000
_refine_ls_structure_factor_coef Fsqd
_refine_ls_weighting_details 'w=1/[\s^2^(Fo^2^)+(0.0658P)^2^+0.0096P] where P=(Fo^2^+2Fc^2^)/3'
_refine_ls_weighting_scheme calc
_refine_ls_wR_factor_gt 0.1046
_refine_ls_wR_factor_ref 0.1069
_reflns_number_gt 1519
_reflns_number_total 1653
_reflns_threshold_expression I>2\s(I)
_cod_data_source_file bm5032.cif
_cod_data_source_block II
_cod_depositor_comments
;
The following automatic conversions were performed:
'_exptl_absorpt_correction_type' value 'Multi-scan' changed to
'multi-scan' according to
'/home/saulius/struct/CIF-dictionaries/cif_core.dic' dictionary named
'cif_core.dic' version 2.4.1 from 2010-06-29.

Automatic conversion script
Id: cif_fix_enum 1527 2010-12-29 10:47:43Z saulius 

The following automatic conversions were performed:

'_exptl_absorpt_correction_type' value 'Multi-scan' changed to
'multi-scan' according to
/home/saulius/struct/CIF-dictionaries/cif_core.dic dictionary named
'cif_core.dic' version 2.4.1 from 2010-06-29.

Automatic conversion script
Id: cif_fix_values 1715 2011-07-08 13:25:40Z adriana 
;
_cod_original_sg_symbol_H-M 'P 21'
_cod_database_code 2100528

loop_
_symmetry_equiv_pos_as_xyz
'x, y, z'
'-x, y+1/2, -z'

loop_
_atom_site_type_symbol
_atom_site_label
_atom_site_fract_x
_atom_site_fract_y
_atom_site_fract_z
_atom_site_U_iso_or_equiv
_atom_site_adp_type
_atom_site_calc_flag
_atom_site_refinement_flags
_atom_site_occupancy
O O121 0.7741(2) 0.6427(3) 0.03301(14) 0.0344(4) Uani d . 1
O O122 0.9832(2) 0.8362(4) 0.02160(15) 0.0457(6) Uani d . 1
O O231 0.4814(3) -0.5798(3) 0.45405(13) 0.0442(5) Uani d . 1
O O232 0.3223(2) -0.7467(3) 0.32540(16) 0.0417(5) Uani d . 1
N N11 0.7767(2) 0.2780(3) 0.26739(15) 0.0248(4) Uani d . 1
N N12 0.9066(2) 0.7306(3) 0.07464(16) 0.0273(5) Uani d . 1
N N21 0.6911(2) 0.1230(3) 0.20885(15) 0.0234(4) Uani d . 1
N N23 0.4115(2) -0.6066(3) 0.35745(17) 0.0283(5) Uani d . 1
C C11 0.9397(2) 0.5555(3) 0.25359(19) 0.0221(5) Uani d . 1
C C12 0.9748(3) 0.7147(4) 0.19415(19) 0.0221(5) Uani d . 1
C C13 1.0706(3) 0.8679(4) 0.2440(2) 0.0282(5) Uani d . 1
C C14 1.1331(3) 0.8666(4) 0.3577(2) 0.0303(5) Uani d . 1
C C15 1.1008(3) 0.7117(4) 0.4192(2) 0.0281(5) Uani d . 1
C C16 1.0079(3) 0.5606(4) 0.36847(19) 0.0256(5) Uani d . 1
C C17 0.8447(3) 0.3876(3) 0.20532(18) 0.0228(5) Uani d . 1
C C21 0.5404(2) -0.1642(3) 0.23476(17) 0.0197(5) Uani d . 1
C C22 0.5212(3) -0.3015(3) 0.31221(17) 0.0206(5) Uani d . 1
C C23 0.4325(3) -0.4645(3) 0.27564(18) 0.0213(5) Uani d . 1
C C24 0.3595(3) -0.4982(4) 0.16492(18) 0.0238(5) Uani d . 1
C C25 0.3778(3) -0.3598(4) 0.08904(17) 0.0245(5) Uani d . 1
C C26 0.4661(3) -0.1947(4) 0.12280(17) 0.0231(5) Uani d . 1
C C27 0.6356(3) 0.0081(3) 0.27403(18) 0.0221(5) Uani d . 1
H H13 1.0930 0.9724 0.2008 0.034 Uiso calc R 1
H H14 1.1975 0.9710 0.3931 0.036 Uiso calc R 1
H H15 1.1433 0.7102 0.4970 0.034 Uiso calc R 1
H H16 0.9889 0.4556 0.4123 0.031 Uiso calc R 1
H H17 0.8337 0.3604 0.1288 0.027 Uiso calc R 1
H H22 0.5684 -0.2829 0.3887 0.025 Uiso calc R 1
H H24 0.2991 -0.6124 0.1421 0.029 Uiso calc R 1
H H25 0.3289 -0.3788 0.0128 0.029 Uiso calc R 1
H H26 0.4766 -0.1007 0.0697 0.028 Uiso calc R 1
H H27 0.6572 0.0360 0.3509 0.027 Uiso calc R 1

loop_
_atom_site_aniso_label
_atom_site_aniso_U_11
_atom_site_aniso_U_22
_atom_site_aniso_U_33
_atom_site_aniso_U_12
_atom_site_aniso_U_13
_atom_site_aniso_U_23
O121 0.0312(8) 0.0366(10) 0.0335(9) 0.0000(8) 0.0021(7) 0.0024(8)
O122 0.0365(8) 0.0612(14) 0.0401(11) -0.0057(10) 0.0094(8) 0.0268(11)
O231 0.0662(11) 0.0377(11) 0.0253(9) -0.0099(10) 0.0011(8) 0.0102(9)
O232 0.0526(10) 0.0240(10) 0.0486(11) -0.0093(9) 0.0103(9) 0.0048(9)
N11 0.0294(9) 0.0217(10) 0.0242(9) -0.0031(8) 0.0077(7) -0.0022(8)
N12 0.0225(8) 0.0314(11) 0.0292(10) 0.0060(9) 0.0079(7) 0.0089(9)
N21 0.0263(8) 0.0203(10) 0.0237(9) -0.0037(8) 0.0056(7) -0.0037(8)
N23 0.0342(9) 0.0201(11) 0.0308(10) 0.0000(8) 0.0070(8) 0.0037(8)
C11 0.0200(9) 0.0237(12) 0.0246(11) 0.0015(9) 0.0090(8) -0.0006(9)
C12 0.0183(9) 0.0247(12) 0.0250(11) 0.0043(9) 0.0081(8) 0.0039(9)
C13 0.0233(9) 0.0225(12) 0.0402(13) 0.0024(10) 0.0097(9) 0.0079(10)
C14 0.0265(10) 0.0227(13) 0.0406(13) -0.0016(10) 0.0041(9) -0.0039(11)
C15 0.0302(10) 0.0279(13) 0.0269(12) 0.0008(10) 0.0070(9) -0.0022(10)
C16 0.0303(10) 0.0242(12) 0.0240(11) -0.0007(10) 0.0093(9) 0.0023(10)
C17 0.0265(10) 0.0220(12) 0.0213(10) -0.0009(9) 0.0080(8) -0.0015(9)
C21 0.0199(8) 0.0186(12) 0.0212(10) 0.0013(9) 0.0057(7) -0.0014(9)
C22 0.0223(9) 0.0242(12) 0.0157(10) 0.0036(8) 0.0046(7) 0.0001(8)
C23 0.0239(10) 0.0180(11) 0.0234(11) 0.0032(9) 0.0081(8) 0.0020(9)
C24 0.0227(10) 0.0214(11) 0.0263(11) 0.0010(9) 0.0026(8) -0.0059(10)
C25 0.0252(10) 0.0305(13) 0.0166(10) 0.0024(10) 0.0011(8) -0.0035(10)
C26 0.0250(9) 0.0268(12) 0.0189(10) 0.0023(9) 0.0073(8) 0.0033(10)
C27 0.0254(10) 0.0234(11) 0.0181(10) 0.0015(9) 0.0057(8) -0.0001(9)

loop_
_atom_type_symbol
_atom_type_description
_atom_type_scat_dispersion_real
_atom_type_scat_dispersion_imag
_atom_type_scat_source
C C 0.0033 0.0000 'International Tables Vol C Tables 4.2.6.8 and 6.1.1.4'
H H 0.0000 0.0000 'International Tables Vol C Tables 4.2.6.8 and 6.1.1.4'
N N 0.0061 0.0000 'International Tables Vol C Tables 4.2.6.8 and 6.1.1.4'
O O 0.0106 0.0000 'International Tables Vol C Tables 4.2.6.8 and 6.1.1.4'

loop_
_geom_angle_atom_site_label_1
_geom_angle_atom_site_label_2
_geom_angle_atom_site_label_3
_geom_angle
_geom_angle_publ_flag
C17 N11 N21 112.23(18) no
N11 C17 C11 119.19(19) no
N11 C17 H17 120.4 no
C11 C17 H17 120.4 no
C12 C11 C16 115.5(2) no
C12 C11 C17 125.32(19) no
C16 C11 C17 119.1(2) no
C13 C12 C11 122.8(2) no
C13 C12 N12 116.0(2) no
C11 C12 N12 121.2(2) no
O121 N12 O122 123.2(2) no
O121 N12 C12 118.98(18) no
O122 N12 C12 117.83(19) no
C14 C13 C12 119.3(2) no
C14 C13 H13 120.4 no
C12 C13 H13 120.4 no
C15 C14 C13 119.5(2) no
C15 C14 H14 120.3 no
C13 C14 H14 120.3 no
C16 C15 C14 120.5(2) no
C16 C15 H15 119.8 no
C14 C15 H15 119.8 no
C15 C16 C11 122.4(2) no
C15 C16 H16 118.8 no
C11 C16 H16 118.8 no
C27 N21 N11 111.11(17) no
N21 C27 C21 122.55(18) no
N21 C27 H27 118.7 no
C21 C27 H27 118.7 no
C22 C21 C26 119.2(2) no
C22 C21 C27 118.37(18) no
C26 C21 C27 122.4(2) no
C23 C22 C21 118.63(18) no
C23 C22 H22 120.7 no
C21 C22 H22 120.7 no
C22 C23 C24 123.0(2) no
C22 C23 N23 118.24(18) no
C24 C23 N23 118.7(2) no
O231 N23 O232 123.4(2) no
O231 N23 C23 118.53(19) no
O232 N23 C23 118.08(18) no
C25 C24 C23 117.7(2) no
C25 C24 H24 121.1 no
C23 C24 H24 121.1 no
C26 C25 C24 120.76(18) no
C26 C25 H25 119.6 no
C24 C25 H25 119.6 no
C25 C26 C21 120.6(2) no
C25 C26 H26 119.7 no
C21 C26 H26 119.7 no

loop_
_geom_bond_atom_site_label_1
_geom_bond_atom_site_label_2
_geom_bond_distance
_geom_bond_publ_flag
N11 C17 1.280(3) no
N11 N21 1.407(3) no
C17 C11 1.464(3) no
C17 H17 0.95 no
C11 C12 1.404(3) no
C11 C16 1.410(3) no
C12 C13 1.389(3) no
C12 N12 1.467(3) no
N12 O121 1.227(3) no
N12 O122 1.227(3) no
C13 C14 1.389(3) no
C13 H13 0.95 no
C14 C15 1.387(3) no
C14 H14 0.95 no
C15 C16 1.371(3) no
C15 H15 0.95 no
C16 H16 0.95 no
N21 C27 1.281(3) no
C27 C21 1.461(3) no
C27 H27 0.95 no
C21 C22 1.393(3) no
C21 C26 1.402(3) no
C22 C23 1.376(3) no
C22 H22 0.95 no
C23 C24 1.390(3) no
C23 N23 1.459(3) no
N23 O231 1.221(3) no
N23 O232 1.231(3) no
C24 C25 1.384(3) no
C24 H24 0.95 no
C25 C26 1.380(4) no
C25 H25 0.95 no
C26 H26 0.95 no

loop_
_geom_hbond_atom_site_label_D
_geom_hbond_atom_site_label_H
_geom_hbond_atom_site_label_A
_geom_hbond_site_symmetry_A
_geom_hbond_distance_DH
_geom_hbond_distance_HA
_geom_hbond_distance_DA
_geom_hbond_angle_DHA
_geom_hbond_publ_flag
C14 H14 O232 1_675 0.95 2.45 3.178(3) 134 y
C22 H22 O231 2_656 0.95 2.51 3.289(3) 139 y

loop_
_geom_torsion_atom_site_label_1
_geom_torsion_atom_site_label_2
_geom_torsion_atom_site_label_3
_geom_torsion_atom_site_label_4
_geom_torsion
_geom_torsion_publ_flag
N21 N11 C17 C11 -179.66(18) no
N11 C17 C11 C12 -159.7(2) no
N11 C17 C11 C16 22.3(3) no
C16 C11 C12 C13 0.2(3) no
C17 C11 C12 C13 -177.91(19) no
C16 C11 C12 N12 -177.96(19) no
C17 C11 C12 N12 4.0(3) no
C13 C12 N12 O121 -153.2(2) no
C11 C12 N12 O121 25.1(3) no
C13 C12 N12 O122 24.8(3) no
C11 C12 N12 O122 -157.0(2) no
C11 C12 C13 C14 -0.9(3) no
N12 C12 C13 C14 177.31(19) no
C12 C13 C14 C15 0.8(3) no
C13 C14 C15 C16 0.0(3) no
C14 C15 C16 C11 -0.8(3) no
C12 C11 C16 C15 0.7(3) no
C17 C11 C16 C15 178.88(19) no
C17 N11 N21 C27 175.13(18) no
N11 N21 C27 C21 179.39(17) no
N21 C27 C21 C22 165.11(19) no
N21 C27 C21 C26 -15.8(3) no
C26 C21 C22 C23 1.2(3) no
C27 C21 C22 C23 -179.64(17) no
C21 C22 C23 C24 -0.6(3) no
C21 C22 C23 N23 -179.36(18) no
C22 C23 N23 O231 -3.9(3) no
C24 C23 N23 O231 177.3(2) no
C22 C23 N23 O232 175.31(18) no
C24 C23 N23 O232 -3.5(3) no
C22 C23 C24 C25 -0.1(3) no
N23 C23 C24 C25 178.64(19) no
C23 C24 C25 C26 0.2(3) no
C24 C25 C26 C21 0.5(3) no
C22 C21 C26 C25 -1.2(3) no
C27 C21 C26 C25 179.71(19) no

loop_
_cod_related_entry_id
_cod_related_entry_database
_cod_related_entry_code
1 ChemSpider 21188125
